data_4319420
loop_
_publ_author_name
'Wolfgang Fraenk'
'Tassilo Habereder'
'Anton Hammerl'
'Thomas M. Klap\"otke'
'Burkhard Krumm'
'Peter Mayer'
'Heinrich N\"oth'
'Marcus Warchhold'

_publ_contact_author
;
      Heinrich N\"oth
      Institut f\"ur anorganische Chemie
      Universit\"at M\"unchen
      Butenandtstr. 5-13 (Haus D)
      81377 M\"unchen
      Bundesrepublik Deutschland
;
_publ_contact_author_email H.Noeth@lrz.uni-muenchen.de
_publ_contact_author_fax '089 2180 7865'
_publ_contact_author_phone '089 2180 7454'
_publ_section_title
;
 Highly Energetic Tetraazidoborate Anion and Boron Triazide Adducts
;
_journal_name_full 'Inorganic Chemistry'
_journal_page_first 1334
_journal_page_last 1340
_journal_paper_doi 10.1021/ic001119b
_journal_volume 40
_journal_year 2001
_chemical_formula_sum 'C4 H4 B2 N20'
_chemical_formula_weight 353.89
_chemical_name_systematic
; 
?
;
_space_group_IT_number 2
_symmetry_cell_setting triclinic
_symmetry_space_group_name_Hall '-P 1'
_symmetry_space_group_name_H-M 'P -1'
_atom_sites_solution_hydrogens geom
_atom_sites_solution_primary direct
_atom_sites_solution_secondary difmap
_audit_creation_method 'SHELXL-CIF-file updated by CIFRTF'
_cell_angle_alpha 66.586(2)
_cell_angle_beta 83.475(2)
_cell_angle_gamma 84.455(2)
_cell_formula_units_Z 1
_cell_length_a 6.7658(7)
_cell_length_b 7.1468(8)
_cell_length_c 8.2400(9)
_cell_measurement_reflns_used 140
_cell_measurement_temperature 193(2)
_cell_measurement_theta_max 1.00
_cell_measurement_theta_min 20.00
_cell_volume 362.68(7)
_computing_cell_refinement 'SMART (V4.C50)'
_computing_data_collection 'SMART (V4.C50)'
_computing_data_reduction 'SAINT (V4.D50)'
_computing_molecular_graphics 'XP (SHELXTL-Ver.5)'
_computing_publication_material 'SHELXL (Sheldrick 1997)'
_computing_structure_refinement 'SHELXL-97 (Sheldrick, 1997)'
_computing_structure_solution 'SHELXS-97 (Sheldrick, 1990)'
_diffrn_ambient_temperature 193(2)
_diffrn_measured_fraction_theta_full 0.561
_diffrn_measured_fraction_theta_max 0.561
_diffrn_measurement_device_type 'Siemens SMART Area-detector'
_diffrn_measurement_method Hemisphere
_diffrn_radiation_monochromator graphite
_diffrn_radiation_source 'fine-focus sealed tube'
_diffrn_radiation_type MoK\a
_diffrn_radiation_wavelength 0.71073
_diffrn_reflns_av_R_equivalents 0.0213
_diffrn_reflns_av_sigmaI/netI 0.0233
_diffrn_reflns_limit_h_max 8
_diffrn_reflns_limit_h_min -7
_diffrn_reflns_limit_k_max 9
_diffrn_reflns_limit_k_min -8
_diffrn_reflns_limit_l_max 10
_diffrn_reflns_limit_l_min -10
_diffrn_reflns_number 2120
_diffrn_reflns_theta_full 29.23
_diffrn_reflns_theta_max 29.23
_diffrn_reflns_theta_min 2.70
_diffrn_standards_interval_time 0
_exptl_absorpt_coefficient_mu 0.125
_exptl_absorpt_correction_T_max 1.000000
_exptl_absorpt_correction_T_min 0.580990
_exptl_absorpt_correction_type SADABS
_exptl_crystal_colour colorless
_exptl_crystal_density_diffrn 1.620
_exptl_crystal_density_method 'not measured'
_exptl_crystal_description plate
_exptl_crystal_F_000 178
_exptl_crystal_size_max 0.20
_exptl_crystal_size_mid 0.10
_exptl_crystal_size_min 0.10
_refine_diff_density_max 0.185
_refine_diff_density_min -0.197
_refine_diff_density_rms 0.050
_refine_ls_extinction_method none
_refine_ls_goodness_of_fit_ref 1.062
_refine_ls_hydrogen_treatment mixed
_refine_ls_matrix_type full
_refine_ls_number_parameters 126
_refine_ls_number_reflns 1107
_refine_ls_number_restraints 0
_refine_ls_restrained_S_all 1.062
_refine_ls_R_factor_all 0.0439
_refine_ls_R_factor_gt 0.0391
_refine_ls_shift/su_max 0.000
_refine_ls_shift/su_mean 0.000
_refine_ls_structure_factor_coef Fsqd
_refine_ls_weighting_details 'calc w=1/[\s^2^(Fo^2^)+(0.0788P)^2^+0.0434P] where P=(Fo^2^+2Fc^2^)/3'
_refine_ls_weighting_scheme calc
_refine_ls_wR_factor_gt 0.1092
_refine_ls_wR_factor_ref 0.1131
_reflns_number_gt 972
_reflns_number_total 1107
_reflns_threshold_expression >2sigma(I)
_cod_data_source_file ic001119b_1.cif
_cod_data_source_block d:\frames\wolfi4\work\wolfi4
_cod_depositor_comments
;
The following automatic conversions were performed:

'_symmetry_cell_setting' value 'Triclinic' changed to 'triclinic'
according to the built-in table from CIF Core dictionary named
'cif_core.dic' version 2.4.1 from
2010-06-29.

'_refine_ls_hydrogen_treatment' value 'mixed ' changed
to 'mixed' according to the built-in table from CIF Core dictionary
named 'cif_core.dic' version 2.4.1 from 2010-06-29.

Automatic conversion script
Id: cif_fix_values 1646 2011-03-28 12:23:43Z adriana 

The following automatic conversions were performed:

'_atom_sites_solution_primary' value 'direct methods' was changed to
'direct'.

'_atom_sites_solution_hydrogens' value 'geometrically' was changed to
'geom'.

Automatic conversion script
Id: cif_fix_values 6452 2018-10-05 10:23:21Z andrius 
;
_cod_database_code 4319420

loop_
_symmetry_equiv_pos_as_xyz
'x, y, z'
'-x, -y, -z'

loop_
_atom_site_label
_atom_site_type_symbol
_atom_site_fract_x
_atom_site_fract_y
_atom_site_fract_z
_atom_site_U_iso_or_equiv
_atom_site_adp_type
_atom_site_occupancy
_atom_site_symmetry_multiplicity
_atom_site_calc_flag
_atom_site_refinement_flags
_atom_site_disorder_assembly
_atom_site_disorder_group
N10 N 0.1482(2) 0.3754(2) 0.59675(16) 0.0226(4) Uani 1 1 d . . .
N2 N 0.3954(2) 0.3216(2) 0.94634(17) 0.0271(4) Uani 1 1 d . . .
N5 N 0.1669(2) -0.0990(2) 0.86106(18) 0.0286(4) Uani 1 1 d . . .
N1 N 0.4255(2) 0.3486(2) 0.78937(17) 0.0288(4) Uani 1 1 d . . .
N4 N 0.2046(2) 0.0579(2) 0.87303(18) 0.0311(4) Uani 1 1 d . . .
C2 C 0.1473(3) 0.4138(3) 0.4239(2) 0.0260(4) Uani 1 1 d . . .
N3 N 0.3772(3) 0.3057(3) 1.0894(2) 0.0418(5) Uani 1 1 d . . .
N6 N 0.1262(3) -0.2505(3) 0.8642(2) 0.0457(5) Uani 1 1 d . . .
B1 B 0.3195(3) 0.2206(3) 0.7219(2) 0.0247(5) Uani 1 1 d . . .
N8 N 0.6306(3) 0.1295(2) 0.60040(17) 0.0275(4) Uani 1 1 d . . .
N7 N 0.4496(2) 0.1451(2) 0.59578(18) 0.0305(4) Uani 1 1 d . . .
C1 C 0.0013(3) 0.4603(3) 0.6734(2) 0.0255(4) Uani 1 1 d . . .
N9 N 0.7983(3) 0.1088(3) 0.5954(2) 0.0453(5) Uani 1 1 d . . .
H1 H 0.002(3) 0.433(3) 0.792(2) 0.021(4) Uiso 1 1 d . . .
H2 H 0.250(3) 0.355(3) 0.371(2) 0.032(5) Uiso 1 1 d . . .

loop_
_atom_site_aniso_label
_atom_site_aniso_U_11
_atom_site_aniso_U_22
_atom_site_aniso_U_33
_atom_site_aniso_U_23
_atom_site_aniso_U_13
_atom_site_aniso_U_12
N10 0.0211(9) 0.0255(7) 0.0248(6) -0.0134(5) 0.0013(6) -0.0056(6)
N2 0.0252(9) 0.0299(8) 0.0303(7) -0.0153(6) -0.0022(6) -0.0053(6)
N5 0.0267(9) 0.0267(9) 0.0328(7) -0.0120(6) -0.0007(6) -0.0032(6)
N1 0.0276(9) 0.0351(8) 0.0278(7) -0.0159(6) 0.0018(6) -0.0100(7)
N4 0.0355(10) 0.0287(8) 0.0308(7) -0.0133(6) 0.0013(6) -0.0068(7)
C2 0.0256(10) 0.0300(9) 0.0254(7) -0.0152(6) 0.0037(7) -0.0027(7)
N3 0.0488(11) 0.0520(10) 0.0322(8) -0.0221(7) -0.0002(7) -0.0175(9)
N6 0.0502(12) 0.0347(10) 0.0557(10) -0.0214(8) 0.0020(9) -0.0098(8)
B1 0.0224(11) 0.0279(10) 0.0263(8) -0.0133(7) 0.0002(8) -0.0040(8)
N8 0.0255(11) 0.0296(8) 0.0305(7) -0.0153(6) 0.0007(6) -0.0045(7)
N7 0.0240(10) 0.0405(9) 0.0349(7) -0.0235(6) -0.0037(6) 0.0012(7)
C1 0.0261(11) 0.0310(9) 0.0229(7) -0.0146(6) 0.0021(7) -0.0041(7)
N9 0.0269(12) 0.0554(12) 0.0589(11) -0.0287(9) 0.0026(8) -0.0055(9)

loop_
_atom_type_symbol
_atom_type_description
_atom_type_scat_dispersion_real
_atom_type_scat_dispersion_imag
_atom_type_scat_source
C C 0.0033 0.0016 'International Tables Vol C Tables 4.2.6.8 and 6.1.1.4'
H H 0.0000 0.0000 'International Tables Vol C Tables 4.2.6.8 and 6.1.1.4'
B B 0.0013 0.0007 'International Tables Vol C Tables 4.2.6.8 and 6.1.1.4'
N N 0.0061 0.0033 'International Tables Vol C Tables 4.2.6.8 and 6.1.1.4'

loop_
_geom_angle_atom_site_label_1
_geom_angle_atom_site_label_2
_geom_angle_atom_site_label_3
_geom_angle
_geom_angle_site_symmetry_1
_geom_angle_site_symmetry_3
_geom_angle_publ_flag
C2 N10 C1 118.84(14) . . ?
C2 N10 B1 122.66(12) . . ?
C1 N10 B1 118.47(12) . . ?
N3 N2 N1 175.35(19) . . ?
N6 N5 N4 174.35(16) . . ?
N2 N1 B1 118.56(15) . . ?
N5 N4 B1 121.09(14) . . ?
N10 C2 C1 120.41(14) . 2_566 ?
N1 B1 N7 113.87(16) . . ?
N1 B1 N4 111.18(13) . . ?
N7 B1 N4 115.21(15) . . ?
N1 B1 N10 106.38(13) . . ?
N7 B1 N10 103.66(12) . . ?
N4 B1 N10 105.47(14) . . ?
N9 N8 N7 174.79(17) . . ?
N8 N7 B1 119.89(15) . . ?
N10 C1 C2 120.74(14) . 2_566 ?

loop_
_geom_bond_atom_site_label_1
_geom_bond_atom_site_label_2
_geom_bond_distance
_geom_bond_site_symmetry_2
_geom_bond_publ_flag
N10 C2 1.3395(19) . ?
N10 C1 1.3417(19) . ?
N10 B1 1.657(2) . ?
N2 N3 1.1320(19) . ?
N2 N1 1.2251(18) . ?
N5 N6 1.133(2) . ?
N5 N4 1.217(2) . ?
N1 B1 1.511(3) . ?
N4 B1 1.520(3) . ?
C2 C1 1.378(2) 2_566 ?
B1 N7 1.514(2) . ?
N8 N9 1.128(2) . ?
N8 N7 1.223(2) . ?
C1 C2 1.378(2) 2_566 ?
